data_4063629
loop_
_publ_author_name
'Zhang, Lei'
'Gao, Wei'
'Tao, Xin'
'Wu, Qiaolin'
'Mu, Ying'
'Ye, Ling'

_publ_section_title
;
 New Chromium(III) Complexes with Imine&#x2212;Cyclopentadienyl Ligands:
 Synthesis, Characterization, and Catalytic Properties for Ethylene
 Polymerization
;
_journal_issue 3
_journal_name_full Organometallics
_journal_page_first 433
_journal_paper_doi 10.1021/om1005935
_journal_volume 30
_journal_year 2011
_chemical_formula_sum 'C24.5 H27 Cl3 Cr N'
_chemical_formula_weight 493.82
_chemical_name_systematic
; 
 ? 
;
_space_group_IT_number 15
_symmetry_cell_setting monoclinic
_symmetry_space_group_name_Hall '-C 2yc'
_symmetry_space_group_name_H-M 'C 1 2/c 1'
_atom_sites_solution_hydrogens geom
_atom_sites_solution_primary direct
_atom_sites_solution_secondary difmap
_audit_creation_method SHELXL-97
_cell_angle_alpha 90.00
_cell_angle_beta 104.35(3)
_cell_angle_gamma 90.00
_cell_formula_units_Z 8
_cell_length_a 19.096(4)
_cell_length_b 14.710(3)
_cell_length_c 17.871(4)
_cell_measurement_temperature 293(2)
_cell_volume 4863.4(19)
_computing_cell_refinement 'RAPID AUTO'
_computing_data_collection 'RAPID AUTO'
_computing_data_reduction 'RAPID AUTO'
_computing_molecular_graphics 'Bruker SHELXTL'
_computing_publication_material 'Bruker SHELXTL'
_computing_structure_refinement 'SHELXL-97 (Sheldrick, 1997)'
_computing_structure_solution 'SHELXS-97 (Sheldrick, 1990)'
_diffrn_ambient_temperature 293(2)
_diffrn_detector_area_resol_mean '100x100 microns'
_diffrn_measured_fraction_theta_full 0.994
_diffrn_measured_fraction_theta_max 0.994
_diffrn_measurement_device_type 'Rigaku R-AXIS RAPID IP diffractometer'
_diffrn_measurement_method 'Oscillation scans'
_diffrn_radiation_monochromator graphite
_diffrn_radiation_source 'fine-focus sealed tube'
_diffrn_radiation_type MoK\a
_diffrn_radiation_wavelength 0.71073
_diffrn_reflns_av_R_equivalents 0.1322
_diffrn_reflns_av_sigmaI/netI 0.1126
_diffrn_reflns_limit_h_max 24
_diffrn_reflns_limit_h_min -24
_diffrn_reflns_limit_k_max 19
_diffrn_reflns_limit_k_min -19
_diffrn_reflns_limit_l_max 23
_diffrn_reflns_limit_l_min -22
_diffrn_reflns_number 23155
_diffrn_reflns_theta_full 27.45
_diffrn_reflns_theta_max 27.45
_diffrn_reflns_theta_min 3.01
_diffrn_standards_decay_% none
_diffrn_standards_interval_count none
_diffrn_standards_interval_time none
_diffrn_standards_number none
_exptl_absorpt_coefficient_mu 0.811
_exptl_absorpt_correction_T_max 0.9233
_exptl_absorpt_correction_T_min 0.9019
_exptl_absorpt_correction_type none
_exptl_crystal_colour green
_exptl_crystal_density_diffrn 1.349
_exptl_crystal_density_method 'not measured'
_exptl_crystal_description block
_exptl_crystal_F_000 2048
_exptl_crystal_size_max 0.13
_exptl_crystal_size_mid 0.12
_exptl_crystal_size_min 0.10
_refine_diff_density_max 0.822
_refine_diff_density_min -0.930
_refine_diff_density_rms 0.097
_refine_ls_extinction_method none
_refine_ls_goodness_of_fit_ref 1.038
_refine_ls_hydrogen_treatment constr
_refine_ls_matrix_type full
_refine_ls_number_parameters 265
_refine_ls_number_reflns 5525
_refine_ls_number_restraints 0
_refine_ls_restrained_S_all 1.038
_refine_ls_R_factor_all 0.1705
_refine_ls_R_factor_gt 0.0941
_refine_ls_shift/su_max 0.000
_refine_ls_shift/su_mean 0.000
_refine_ls_structure_factor_coef Fsqd
_refine_ls_weighting_details 'calc w=1/[\s^2^(Fo^2^)+(0.1258P)^2^+12.7461P] where P=(Fo^2^+2Fc^2^)/3'
_refine_ls_weighting_scheme calc
_refine_ls_wR_factor_gt 0.2353
_refine_ls_wR_factor_ref 0.2798
_reflns_number_gt 2885
_reflns_number_total 5525
_reflns_threshold_expression >2sigma(I)
_cod_data_source_file om1005935_si_002.cif
_cod_data_source_block complex_1
_cod_depositor_comments
;
The following automatic conversions were performed:

'_symmetry_cell_setting' value 'Monoclinic' changed to 'monoclinic'
according to /home/saulius/struct/CIF-dictionaries/cif_core.dic
dictionary named 'cif_core.dic' version 2.4.1 from 2010-06-29.

Automatic conversion script
Id: cif_fix_values 1715 2011-07-08 13:25:40Z adriana 
;
_cod_original_cell_volume 4863.3(17)
_cod_original_sg_symbol_H-M C2/c
_cod_original_formula_sum 'C24.50 H27 Cl3 Cr N'
_cod_database_code 4063629

loop_
_symmetry_equiv_pos_as_xyz
'x, y, z'
'-x, y, -z+1/2'
'x+1/2, y+1/2, z'
'-x+1/2, y+1/2, -z+1/2'
'-x, -y, -z'
'x, -y, z-1/2'
'-x+1/2, -y+1/2, -z'
'x+1/2, -y+1/2, z-1/2'

loop_
_atom_site_label
_atom_site_type_symbol
_atom_site_fract_x
_atom_site_fract_y
_atom_site_fract_z
_atom_site_U_iso_or_equiv
_atom_site_adp_type
_atom_site_occupancy
_atom_site_symmetry_multiplicity
_atom_site_calc_flag
_atom_site_refinement_flags
C1 C 0.1136(3) 0.8407(4) 0.0723(3) 0.0425(13) Uani 1 1 d .
C2 C 0.1488(4) 0.9084(4) 0.0384(3) 0.0528(15) Uani 1 1 d .
C3 C 0.1227(4) 0.9935(4) 0.0573(4) 0.0631(19) Uani 1 1 d .
C4 C 0.0712(4) 0.9787(4) 0.1000(4) 0.0639(19) Uani 1 1 d .
C5 C 0.0660(3) 0.8832(4) 0.1116(3) 0.0480(14) Uani 1 1 d .
C6 C 0.2020(5) 0.8941(6) -0.0086(4) 0.084(2) Uani 1 1 d .
H6A H 0.2213 0.8336 -0.0002 0.126 Uiso 1 1 calc R
H6B H 0.2405 0.9374 0.0063 0.126 Uiso 1 1 calc R
H6C H 0.1785 0.9019 -0.0623 0.126 Uiso 1 1 calc R
C7 C 0.1440(7) 1.0844(6) 0.0319(6) 0.120(4) Uani 1 1 d .
H7A H 0.1138 1.0987 -0.0182 0.179 Uiso 1 1 calc R
H7B H 0.1936 1.0826 0.0293 0.179 Uiso 1 1 calc R
H7C H 0.1381 1.1301 0.0682 0.179 Uiso 1 1 calc R
C8 C 0.0265(5) 1.0498(6) 0.1272(5) 0.103(3) Uani 1 1 d .
H8A H 0.0524 1.1063 0.1349 0.154 Uiso 1 1 calc R
H8B H 0.0167 1.0306 0.1749 0.154 Uiso 1 1 calc R
H8C H -0.0183 1.0579 0.0890 0.154 Uiso 1 1 calc R
C9 C 0.0169(4) 0.8363(6) 0.1513(4) 0.079(2) Uani 1 1 d .
H9A H 0.0116 0.8722 0.1944 0.119 Uiso 1 1 calc R
H9B H 0.0367 0.7780 0.1693 0.119 Uiso 1 1 calc R
H9C H -0.0295 0.8282 0.1159 0.119 Uiso 1 1 calc R
C10 C 0.1203(3) 0.7416(3) 0.0623(3) 0.0420(12) Uani 1 1 d .
C11 C 0.0823(4) 0.7049(4) -0.0082(4) 0.068(2) Uani 1 1 d .
H11 H 0.0568 0.7432 -0.0468 0.082 Uiso 1 1 calc R
C12 C 0.0823(5) 0.6122(5) -0.0209(4) 0.081(2) Uani 1 1 d .
H12 H 0.0564 0.5885 -0.0679 0.097 Uiso 1 1 calc R
C13 C 0.1202(4) 0.5549(4) 0.0355(4) 0.069(2) Uani 1 1 d .
H13 H 0.1198 0.4925 0.0266 0.083 Uiso 1 1 calc R
C14 C 0.1585(4) 0.5895(4) 0.1044(4) 0.0591(17) Uani 1 1 d .
H14 H 0.1841 0.5504 0.1424 0.071 Uiso 1 1 calc R
C15 C 0.1598(3) 0.6838(4) 0.1189(3) 0.0425(13) Uani 1 1 d .
C16 C 0.2083(3) 0.7130(4) 0.1910(3) 0.0462(13) Uani 1 1 d .
H16 H 0.2318 0.6671 0.2235 0.055 Uiso 1 1 calc R
C17 C 0.2784(3) 0.8000(4) 0.2880(3) 0.0468(14) Uani 1 1 d .
C18 C 0.3510(3) 0.8030(4) 0.2851(4) 0.0568(16) Uani 1 1 d .
C19 C 0.4010(4) 0.8138(4) 0.3550(4) 0.073(2) Uani 1 1 d .
H19 H 0.4497 0.8171 0.3557 0.087 Uiso 1 1 calc R
C20 C 0.3811(5) 0.8196(4) 0.4232(4) 0.072(2) Uani 1 1 d .
H20 H 0.4162 0.8291 0.4689 0.086 Uiso 1 1 calc R
C21 C 0.3106(5) 0.8118(4) 0.4249(4) 0.067(2) Uani 1 1 d .
H21 H 0.2979 0.8149 0.4718 0.080 Uiso 1 1 calc R
C22 C 0.2576(4) 0.7991(4) 0.3575(3) 0.0587(17) Uani 1 1 d .
C23 C 0.1806(5) 0.7788(6) 0.3594(4) 0.079(2) Uani 1 1 d .
H23A H 0.1756 0.7853 0.4113 0.118 Uiso 1 1 calc R
H23B H 0.1686 0.7177 0.3420 0.118 Uiso 1 1 calc R
H23C H 0.1487 0.8205 0.3262 0.118 Uiso 1 1 calc R
C24 C 0.3733(5) 0.7904(7) 0.2100(5) 0.089(2) Uani 1 1 d .
H24A H 0.4232 0.8069 0.2174 0.133 Uiso 1 1 calc R
H24B H 0.3439 0.8284 0.1708 0.133 Uiso 1 1 calc R
H24C H 0.3669 0.7279 0.1942 0.133 Uiso 1 1 calc R
C25 C 0.0000 0.464(3) 0.7500 0.290(17) Uiso 1 2 d S
H25A H -0.0406 0.5035 0.7495 0.347 Uiso 0.50 1 calc PR
H25B H 0.0406 0.5035 0.7505 0.347 Uiso 0.50 1 calc PR
Cl1 Cl 0.28531(11) 0.99657(14) 0.17268(13) 0.0862(7) Uani 1 1 d .
Cl2 Cl 0.16031(12) 0.98827(13) 0.27775(10) 0.0788(6) Uani 1 1 d .
Cl3 Cl 0.0195(3) 0.4174(4) 0.8377(4) 0.217(2) Uiso 1 1 d .
Cr1 Cr 0.17896(5) 0.92160(6) 0.16770(5) 0.0460(3) Uani 1 1 d .
N1 N 0.2227(3) 0.7951(3) 0.2153(2) 0.0455(11) Uani 1 1 d .

loop_
_atom_site_aniso_label
_atom_site_aniso_U_11
_atom_site_aniso_U_22
_atom_site_aniso_U_33
_atom_site_aniso_U_23
_atom_site_aniso_U_13
_atom_site_aniso_U_12
C1 0.044(3) 0.044(3) 0.031(2) 0.003(2) -0.005(2) -0.002(2)
C2 0.058(4) 0.053(3) 0.040(3) 0.011(3) -0.002(3) -0.007(3)
C3 0.075(5) 0.043(3) 0.055(4) 0.010(3) -0.014(3) -0.003(3)
C4 0.066(5) 0.050(3) 0.057(4) -0.007(3) -0.020(3) 0.013(3)
C5 0.039(3) 0.054(3) 0.045(3) -0.003(3) -0.003(3) 0.005(3)
C6 0.086(6) 0.114(6) 0.055(4) -0.003(4) 0.025(4) -0.031(5)
C7 0.157(10) 0.063(5) 0.104(7) 0.032(5) -0.033(6) -0.048(6)
C8 0.105(7) 0.083(5) 0.095(6) -0.027(5) -0.023(5) 0.047(5)
C9 0.059(5) 0.104(6) 0.075(5) -0.003(4) 0.018(4) -0.009(4)
C10 0.036(3) 0.040(3) 0.044(3) -0.001(2) -0.002(2) -0.006(2)
C11 0.070(5) 0.052(3) 0.062(4) -0.005(3) -0.023(3) 0.004(3)
C12 0.092(6) 0.053(4) 0.074(4) -0.016(4) -0.022(4) 0.001(4)
C13 0.073(5) 0.038(3) 0.080(5) -0.007(3) -0.013(4) 0.005(3)
C14 0.062(4) 0.046(3) 0.059(4) 0.005(3) -0.006(3) 0.006(3)
C15 0.038(3) 0.046(3) 0.039(3) 0.003(2) 0.002(2) 0.002(2)
C16 0.047(4) 0.049(3) 0.037(3) 0.004(2) 0.000(2) 0.005(3)
C17 0.048(4) 0.046(3) 0.037(3) 0.001(2) -0.007(2) 0.005(3)
C18 0.045(4) 0.064(4) 0.054(3) -0.004(3) -0.002(3) 0.005(3)
C19 0.062(5) 0.058(4) 0.076(5) -0.004(3) -0.022(4) 0.007(3)
C20 0.080(6) 0.055(4) 0.056(4) -0.005(3) -0.031(4) 0.010(4)
C21 0.096(6) 0.048(3) 0.043(3) 0.000(3) -0.010(3) 0.011(4)
C22 0.073(5) 0.050(3) 0.041(3) 0.003(3) -0.009(3) 0.011(3)
C23 0.083(6) 0.099(6) 0.055(4) 0.007(4) 0.018(4) 0.001(5)
C24 0.058(5) 0.124(7) 0.081(5) -0.008(5) 0.011(4) 0.006(5)
Cl1 0.0651(13) 0.0829(13) 0.0973(14) 0.0142(11) -0.0054(10) -0.0281(10)
Cl2 0.0918(15) 0.0791(12) 0.0529(9) -0.0193(8) -0.0058(9) 0.0186(10)
Cr1 0.0472(6) 0.0427(5) 0.0397(5) -0.0008(4) -0.0055(4) -0.0029(4)
N1 0.044(3) 0.052(3) 0.035(2) -0.001(2) -0.001(2) 0.002(2)

loop_
_atom_type_symbol
_atom_type_description
_atom_type_scat_dispersion_real
_atom_type_scat_dispersion_imag
_atom_type_scat_source
C C 0.0033 0.0016 'International Tables Vol C Tables 4.2.6.8 and 6.1.1.4'
H H 0.0000 0.0000 'International Tables Vol C Tables 4.2.6.8 and 6.1.1.4'
N N 0.0061 0.0033 'International Tables Vol C Tables 4.2.6.8 and 6.1.1.4'
Cl Cl 0.1484 0.1585 'International Tables Vol C Tables 4.2.6.8 and 6.1.1.4'
Cr Cr 0.3209 0.6236 'International Tables Vol C Tables 4.2.6.8 and 6.1.1.4'

loop_
_geom_angle_atom_site_label_1
_geom_angle_atom_site_label_2
_geom_angle_atom_site_label_3
_geom_angle
_geom_angle_site_symmetry_1
C2 C1 C5 109.2(5) .
C2 C1 C10 125.2(5) .
C5 C1 C10 125.4(5) .
C2 C1 Cr1 73.3(3) .
C5 C1 Cr1 71.8(3) .
C10 C1 Cr1 125.4(4) .
C1 C2 C3 106.7(6) .
C1 C2 C6 127.2(6) .
C3 C2 C6 126.1(6) .
C1 C2 Cr1 69.5(3) .
C3 C2 Cr1 72.2(4) .
C6 C2 Cr1 123.9(5) .
C4 C3 C2 109.1(6) .
C4 C3 C7 125.6(8) .
C2 C3 C7 125.3(9) .
C4 C3 Cr1 72.5(4) .
C2 C3 Cr1 71.1(3) .
C7 C3 Cr1 125.2(5) .
C3 C4 C5 108.4(6) .
C3 C4 C8 126.7(7) .
C5 C4 C8 124.9(8) .
C3 C4 Cr1 71.5(4) .
C5 C4 Cr1 69.2(3) .
C8 C4 Cr1 126.6(5) .
C1 C5 C4 106.6(6) .
C1 C5 C9 126.1(6) .
C4 C5 C9 127.2(6) .
C1 C5 Cr1 70.5(3) .
C4 C5 Cr1 73.8(4) .
C9 C5 Cr1 124.3(4) .
C2 C6 H6A 109.5 .
C2 C6 H6B 109.5 .
H6A C6 H6B 109.5 .
C2 C6 H6C 109.5 .
H6A C6 H6C 109.5 .
H6B C6 H6C 109.5 .
C3 C7 H7A 109.5 .
C3 C7 H7B 109.5 .
H7A C7 H7B 109.5 .
C3 C7 H7C 109.5 .
H7A C7 H7C 109.5 .
H7B C7 H7C 109.5 .
C4 C8 H8A 109.5 .
C4 C8 H8B 109.5 .
H8A C8 H8B 109.5 .
C4 C8 H8C 109.5 .
H8A C8 H8C 109.5 .
H8B C8 H8C 109.5 .
C5 C9 H9A 109.5 .
C5 C9 H9B 109.5 .
H9A C9 H9B 109.5 .
C5 C9 H9C 109.5 .
H9A C9 H9C 109.5 .
H9B C9 H9C 109.5 .
C15 C10 C11 119.1(5) .
C15 C10 C1 124.2(5) .
C11 C10 C1 116.7(5) .
C12 C11 C10 120.5(6) .
C12 C11 H11 119.7 .
C10 C11 H11 119.7 .
C13 C12 C11 120.4(6) .
C13 C12 H12 119.8 .
C11 C12 H12 119.8 .
C14 C13 C12 119.9(6) .
C14 C13 H13 120.0 .
C12 C13 H13 120.0 .
C13 C14 C15 120.9(5) .
C13 C14 H14 119.6 .
C15 C14 H14 119.6 .
C10 C15 C14 119.1(5) .
C10 C15 C16 125.1(5) .
C14 C15 C16 115.6(5) .
N1 C16 C15 127.6(5) .
N1 C16 H16 116.2 .
C15 C16 H16 116.2 .
C22 C17 C18 122.3(5) .
C22 C17 N1 119.1(6) .
C18 C17 N1 118.5(5) .
C19 C18 C17 116.1(6) .
C19 C18 C24 122.1(7) .
C17 C18 C24 121.7(6) .
C20 C19 C18 122.2(8) .
C20 C19 H19 118.9 .
C18 C19 H19 118.9 .
C21 C20 C19 120.6(6) .
C21 C20 H20 119.7 .
C19 C20 H20 119.7 .
C20 C21 C22 120.6(7) .
C20 C21 H21 119.7 .
C22 C21 H21 119.7 .
C21 C22 C17 117.8(7) .
C21 C22 C23 121.0(7) .
C17 C22 C23 121.0(5) .
C22 C23 H23A 109.5 .
C22 C23 H23B 109.5 .
H23A C23 H23B 109.5 .
C22 C23 H23C 109.5 .
H23A C23 H23C 109.5 .
H23B C23 H23C 109.5 .
C18 C24 H24A 109.5 .
C18 C24 H24B 109.5 .
H24A C24 H24B 109.5 .
C18 C24 H24C 109.5 .
H24A C24 H24C 109.5 .
H24B C24 H24C 109.5 .
Cl3 C25 Cl3 132(3) 2_556
Cl3 C25 H25A 104.3 2_556
Cl3 C25 H25A 104.3 .
Cl3 C25 H25B 104.3 2_556
Cl3 C25 H25B 104.3 .
H25A C25 H25B 105.6 .
N1 Cr1 C1 85.87(18) .
N1 Cr1 C5 101.5(2) .
C1 Cr1 C5 37.7(2) .
N1 Cr1 C2 108.1(2) .
C1 Cr1 C2 37.2(2) .
C5 Cr1 C2 62.6(2) .
N1 Cr1 C3 144.3(2) .
C1 Cr1 C3 61.4(2) .
C5 Cr1 C3 61.7(2) .
C2 Cr1 C3 36.7(2) .
N1 Cr1 C4 138.6(2) .
C1 Cr1 C4 61.4(2) .
C5 Cr1 C4 37.0(2) .
C2 Cr1 C4 61.1(3) .
C3 Cr1 C4 36.0(3) .
N1 Cr1 Cl1 98.53(15) .
C1 Cr1 Cl1 128.17(17) .
C5 Cr1 Cl1 153.38(17) .
C2 Cr1 Cl1 94.62(18) .
C3 Cr1 Cl1 91.9(2) .
C4 Cr1 Cl1 121.3(2) .
N1 Cr1 Cl2 99.18(13) .
C1 Cr1 Cl2 135.65(17) .
C5 Cr1 Cl2 98.96(17) .
C2 Cr1 Cl2 149.37(18) .
C3 Cr1 Cl2 113.9(2) .
C4 Cr1 Cl2 89.21(19) .
Cl1 Cr1 Cl2 94.87(9) .
C16 N1 C17 113.1(4) .
C16 N1 Cr1 130.9(4) .
C17 N1 Cr1 116.1(3) .

loop_
_geom_bond_atom_site_label_1
_geom_bond_atom_site_label_2
_geom_bond_distance
_geom_bond_site_symmetry_2
C1 C2 1.418(8) .
C1 C5 1.424(8) .
C1 C10 1.478(7) .
C1 Cr1 2.197(5) .
C2 C3 1.419(9) .
C2 C6 1.485(10) .
C2 Cr1 2.246(6) .
C3 C4 1.403(11) .
C3 C7 1.501(10) .
C3 Cr1 2.261(6) .
C4 C5 1.427(9) .
C4 C8 1.505(10) .
C4 Cr1 2.274(6) .
C5 C9 1.480(9) .
C5 Cr1 2.214(6) .
C6 H6A 0.9600 .
C6 H6B 0.9600 .
C6 H6C 0.9600 .
C7 H7A 0.9600 .
C7 H7B 0.9600 .
C7 H7C 0.9600 .
C8 H8A 0.9600 .
C8 H8B 0.9600 .
C8 H8C 0.9600 .
C9 H9A 0.9600 .
C9 H9B 0.9600 .
C9 H9C 0.9600 .
C10 C15 1.392(7) .
C10 C11 1.396(8) .
C11 C12 1.382(9) .
C11 H11 0.9300 .
C12 C13 1.374(10) .
C12 H12 0.9300 .
C13 C14 1.367(9) .
C13 H13 0.9300 .
C14 C15 1.409(8) .
C14 H14 0.9300 .
C15 C16 1.454(7) .
C16 N1 1.290(7) .
C16 H16 0.9300 .
C17 C22 1.395(9) .
C17 C18 1.401(9) .
C17 N1 1.462(6) .
C18 C19 1.380(9) .
C18 C24 1.518(10) .
C19 C20 1.365(11) .
C19 H19 0.9300 .
C20 C21 1.360(11) .
C20 H20 0.9300 .
C21 C22 1.379(9) .
C21 H21 0.9300 .
C22 C23 1.509(11) .
C23 H23A 0.9600 .
C23 H23B 0.9600 .
C23 H23C 0.9600 .
C24 H24A 0.9600 .
C24 H24B 0.9600 .
C24 H24C 0.9600 .
C25 Cl3 1.664(16) 2_556
C25 Cl3 1.664(16) .
C25 H25A 0.9700 .
C25 H25B 0.9700 .
Cl1 Cr1 2.293(2) .
Cl2 Cr1 2.303(2) .
Cr1 N1 2.128(5) .

loop_
_geom_torsion_atom_site_label_1
_geom_torsion_atom_site_label_2
_geom_torsion_atom_site_label_3
_geom_torsion_atom_site_label_4
_geom_torsion
C5 C1 C2 C3 0.2(6)
C10 C1 C2 C3 175.1(5)
Cr1 C1 C2 C3 -63.1(4)
C5 C1 C2 C6 -179.1(6)
C10 C1 C2 C6 -4.2(9)
Cr1 C1 C2 C6 117.6(6)
C5 C1 C2 Cr1 63.3(4)
C10 C1 C2 Cr1 -121.8(5)
C1 C2 C3 C4 -1.6(7)
C6 C2 C3 C4 177.7(6)
Cr1 C2 C3 C4 -62.9(4)
C1 C2 C3 C7 -178.4(6)
C6 C2 C3 C7 0.9(11)
Cr1 C2 C3 C7 120.2(7)
C1 C2 C3 Cr1 61.3(4)
C6 C2 C3 Cr1 -119.4(7)
C2 C3 C4 C5 2.5(7)
C7 C3 C4 C5 179.3(6)
Cr1 C3 C4 C5 -59.6(4)
C2 C3 C4 C8 -175.7(6)
C7 C3 C4 C8 1.2(11)
Cr1 C3 C4 C8 122.3(7)
C2 C3 C4 Cr1 62.1(4)
C7 C3 C4 Cr1 -121.1(7)
C2 C1 C5 C4 1.3(6)
C10 C1 C5 C4 -173.6(5)
Cr1 C1 C5 C4 65.5(4)
C2 C1 C5 C9 176.9(6)
C10 C1 C5 C9 2.0(9)
Cr1 C1 C5 C9 -118.9(6)
C2 C1 C5 Cr1 -64.2(4)
C10 C1 C5 Cr1 120.9(5)
C3 C4 C5 C1 -2.3(6)
C8 C4 C5 C1 175.9(6)
Cr1 C4 C5 C1 -63.3(4)
C3 C4 C5 C9 -177.9(6)
C8 C4 C5 C9 0.3(10)
Cr1 C4 C5 C9 121.1(6)
C3 C4 C5 Cr1 61.0(4)
C8 C4 C5 Cr1 -120.8(6)
C2 C1 C10 C15 106.0(7)
C5 C1 C10 C15 -79.9(8)
Cr1 C1 C10 C15 12.1(8)
C2 C1 C10 C11 -76.0(8)
C5 C1 C10 C11 98.1(7)
Cr1 C1 C10 C11 -170.0(5)
C15 C10 C11 C12 1.6(11)
C1 C10 C11 C12 -176.4(7)
C10 C11 C12 C13 -0.5(13)
C11 C12 C13 C14 -0.3(13)
C12 C13 C14 C15 0.0(12)
C11 C10 C15 C14 -1.9(9)
C1 C10 C15 C14 176.0(6)
C11 C10 C15 C16 172.5(6)
C1 C10 C15 C16 -9.6(9)
C13 C14 C15 C10 1.1(10)
C13 C14 C15 C16 -173.9(7)
C10 C15 C16 N1 0.7(10)
C14 C15 C16 N1 175.3(6)
C22 C17 C18 C19 -6.0(9)
N1 C17 C18 C19 175.7(5)
C22 C17 C18 C24 171.1(6)
N1 C17 C18 C24 -7.2(9)
C17 C18 C19 C20 1.1(10)
C24 C18 C19 C20 -176.0(7)
C18 C19 C20 C21 2.4(11)
C19 C20 C21 C22 -1.0(10)
C20 C21 C22 C17 -3.7(9)
C20 C21 C22 C23 172.5(7)
C18 C17 C22 C21 7.3(9)
N1 C17 C22 C21 -174.4(5)
C18 C17 C22 C23 -168.8(6)
N1 C17 C22 C23 9.5(9)
C2 C1 Cr1 N1 -127.6(4)
C5 C1 Cr1 N1 115.0(3)
C10 C1 Cr1 N1 -6.0(5)
C2 C1 Cr1 C5 117.4(5)
C10 C1 Cr1 C5 -120.9(6)
C5 C1 Cr1 C2 -117.4(5)
C10 C1 Cr1 C2 121.6(7)
C2 C1 Cr1 C3 37.6(4)
C5 C1 Cr1 C3 -79.8(4)
C10 C1 Cr1 C3 159.3(6)
C2 C1 Cr1 C4 78.9(4)
C5 C1 Cr1 C4 -38.5(4)
C10 C1 Cr1 C4 -159.5(6)
C2 C1 Cr1 Cl1 -30.0(4)
C5 C1 Cr1 Cl1 -147.4(3)
C10 C1 Cr1 Cl1 91.7(5)
C2 C1 Cr1 Cl2 133.5(3)
C5 C1 Cr1 Cl2 16.1(4)
C10 C1 Cr1 Cl2 -104.9(5)
C1 C5 Cr1 N1 -67.4(3)
C4 C5 Cr1 N1 177.9(4)
C9 C5 Cr1 N1 53.7(6)
C4 C5 Cr1 C1 -114.7(5)
C9 C5 Cr1 C1 121.0(7)
C1 C5 Cr1 C2 37.2(3)
C4 C5 Cr1 C2 -77.5(4)
C9 C5 Cr1 C2 158.2(6)
C1 C5 Cr1 C3 78.9(4)
C4 C5 Cr1 C3 -35.8(4)
C9 C5 Cr1 C3 -160.1(7)
C1 C5 Cr1 C4 114.7(5)
C9 C5 Cr1 C4 -124.3(7)
C1 C5 Cr1 Cl1 70.9(5)
C4 C5 Cr1 Cl1 -43.8(6)
C9 C5 Cr1 Cl1 -168.1(5)
C1 C5 Cr1 Cl2 -168.7(3)
C4 C5 Cr1 Cl2 76.6(4)
C9 C5 Cr1 Cl2 -47.7(6)
C1 C2 Cr1 N1 56.2(4)
C3 C2 Cr1 N1 172.4(4)
C6 C2 Cr1 N1 -65.5(6)
C3 C2 Cr1 C1 116.2(6)
C6 C2 Cr1 C1 -121.8(7)
C1 C2 Cr1 C5 -37.6(3)
C3 C2 Cr1 C5 78.6(4)
C6 C2 Cr1 C5 -159.4(6)
C1 C2 Cr1 C3 -116.2(6)
C6 C2 Cr1 C3 122.0(7)
C1 C2 Cr1 C4 -79.9(4)
C3 C2 Cr1 C4 36.4(4)
C6 C2 Cr1 C4 158.4(7)
C1 C2 Cr1 Cl1 156.8(3)
C3 C2 Cr1 Cl1 -87.0(4)
C6 C2 Cr1 Cl1 35.0(6)
C1 C2 Cr1 Cl2 -95.5(4)
C3 C2 Cr1 Cl2 20.7(6)
C6 C2 Cr1 Cl2 142.7(5)
C4 C3 Cr1 N1 105.7(5)
C2 C3 Cr1 N1 -12.4(7)
C7 C3 Cr1 N1 -132.7(8)
C4 C3 Cr1 C1 79.9(4)
C2 C3 Cr1 C1 -38.2(4)
C7 C3 Cr1 C1 -158.5(9)
C4 C3 Cr1 C5 36.8(4)
C2 C3 Cr1 C5 -81.3(4)
C7 C3 Cr1 C5 158.4(9)
C4 C3 Cr1 C2 118.1(6)
C7 C3 Cr1 C2 -120.3(10)
C2 C3 Cr1 C4 -118.1(6)
C7 C3 Cr1 C4 121.6(10)
C4 C3 Cr1 Cl1 -146.8(4)
C2 C3 Cr1 Cl1 95.2(4)
C7 C3 Cr1 Cl1 -25.2(9)
C4 C3 Cr1 Cl2 -50.6(4)
C2 C3 Cr1 Cl2 -168.7(3)
C7 C3 Cr1 Cl2 71.0(9)
C3 C4 Cr1 N1 -121.9(4)
C5 C4 Cr1 N1 -3.0(6)
C8 C4 Cr1 N1 115.6(7)
C3 C4 Cr1 C1 -79.7(4)
C5 C4 Cr1 C1 39.2(3)
C8 C4 Cr1 C1 157.8(9)
C3 C4 Cr1 C5 -118.9(5)
C8 C4 Cr1 C5 118.6(10)
C3 C4 Cr1 C2 -37.0(4)
C5 C4 Cr1 C2 81.9(4)
C8 C4 Cr1 C2 -159.5(9)
C5 C4 Cr1 C3 118.9(5)
C8 C4 Cr1 C3 -122.5(9)
C3 C4 Cr1 Cl1 39.8(4)
C5 C4 Cr1 Cl1 158.7(3)
C8 C4 Cr1 Cl1 -82.7(8)
C3 C4 Cr1 Cl2 135.1(4)
C5 C4 Cr1 Cl2 -106.1(4)
C8 C4 Cr1 Cl2 12.6(8)
C15 C16 N1 C17 -175.6(6)
C15 C16 N1 Cr1 4.8(9)
C22 C17 N1 C16 -91.1(7)
C18 C17 N1 C16 87.2(7)
C22 C17 N1 Cr1 88.6(6)
C18 C17 N1 Cr1 -93.1(6)
C1 Cr1 N1 C16 -1.8(5)
C5 Cr1 N1 C16 32.6(6)
C2 Cr1 N1 C16 -32.1(6)
C3 Cr1 N1 C16 -24.4(8)
C4 Cr1 N1 C16 34.4(7)
Cl1 Cr1 N1 C16 -129.8(5)
Cl2 Cr1 N1 C16 133.8(5)
C1 Cr1 N1 C17 178.5(4)
C5 Cr1 N1 C17 -147.0(4)
C2 Cr1 N1 C17 148.3(4)
C3 Cr1 N1 C17 156.0(5)
C4 Cr1 N1 C17 -145.2(4)
Cl1 Cr1 N1 C17 50.5(4)
Cl2 Cr1 N1 C17 -45.9(4)
